data_7029673
loop_
_publ_author_name
'Ramachandran, Rangasamy'
'Prakash, Govindan'
'Selvamurugan, Sellappan'
'Viswanathamurthi, Periasamy'
'Malecki, Jan Grzegorz'
'Ramkumar, Venkatachalam'

_publ_section_title
;
 Efficient and versatile catalysis of N-alkylation of heterocyclic amines
 with alcohols and one-pot synthesis of 2-aryl substituted benzazoles with
 newly designed ruthenium(ii) complexes of PNS thiosemicarbazones.
;
_journal_issue 21
_journal_name_full 'Dalton transactions (Cambridge, England : 2003)'
_journal_page_first 7889
_journal_page_last 7902
_journal_paper_doi 10.1039/c4dt00006d
_journal_volume 43
_journal_year 2014
_chemical_formula_moiety 'C45 H36 As Cl N3 O P Ru S'
_chemical_formula_sum 'C45 H36 As Cl N3 O P Ru S'
_chemical_formula_weight 909.24
_chemical_name_systematic
; 
 ? 
;
_space_group_IT_number 2
_symmetry_cell_setting triclinic
_symmetry_space_group_name_Hall '-P 1'
_symmetry_space_group_name_H-M 'P -1'
_atom_sites_solution_hydrogens geom
_atom_sites_solution_primary direct
_atom_sites_solution_secondary difmap
_audit_creation_method SHELXL-97
_cell_angle_alpha 97.686(7)
_cell_angle_beta 94.380(7)
_cell_angle_gamma 96.521(7)
_cell_formula_units_Z 2
_cell_length_a 10.2991(8)
_cell_length_b 13.1254(11)
_cell_length_c 15.2952(13)
_cell_measurement_reflns_used 4060
_cell_measurement_temperature 295.0(2)
_cell_measurement_theta_max 28.7030
_cell_measurement_theta_min 3.6270
_cell_volume 2026.9(3)
_computing_cell_refinement
;
CrysAlisPro, Agilent Technologies,
Version 1.171.36.24 (release 03-12-2012 CrysAlis171 .NET)
(compiled Dec  3 2012,18:21:49)
;
_computing_data_collection
;
CrysAlisPro, Agilent Technologies,
Version 1.171.36.24 (release 03-12-2012 CrysAlis171 .NET)
(compiled Dec  3 2012,18:21:49)
;
_computing_data_reduction
;
CrysAlisPro, Agilent Technologies,
Version 1.171.36.24 (release 03-12-2012 CrysAlis171 .NET)
(compiled Dec  3 2012,18:21:49)
;
_computing_molecular_graphics
;
O. V. Dolomanov, L. J. Bourhis, R. J. Gildea, J. A. K. Howard and H. Puschmann,
OLEX2: a complete structure solution, refinement and analysis program.
J. Appl. Cryst. (2009). 42, 339-341.
;
_computing_publication_material
;
O. V. Dolomanov, L. J. Bourhis, R. J. Gildea, J. A. K. Howard and H. Puschmann,
OLEX2: a complete structure solution, refinement and analysis program.
J. Appl. Cryst. (2009). 42, 339-341.
;
_computing_structure_refinement 'SHELXL-97 (Sheldrick, 1997)'
_computing_structure_solution 'SHELXS-97 (Sheldrick, 1990)'
_diffrn_ambient_temperature 295.0(2)
_diffrn_detector_area_resol_mean 10.4015
_diffrn_measured_fraction_theta_full 0.996
_diffrn_measured_fraction_theta_max 0.996
_diffrn_measurement_device_type 'Gemini A ultra'
_diffrn_measurement_method '\w scans'
_diffrn_radiation_monochromator graphite
_diffrn_radiation_source 'Enhance (Mo) X-ray Source'
_diffrn_radiation_type MoK\a
_diffrn_radiation_wavelength 0.71073
_diffrn_reflns_av_R_equivalents 0.0673
_diffrn_reflns_av_unetI/netI 0.0741
_diffrn_reflns_limit_h_max 12
_diffrn_reflns_limit_h_min -12
_diffrn_reflns_limit_k_max 15
_diffrn_reflns_limit_k_min -15
_diffrn_reflns_limit_l_max 18
_diffrn_reflns_limit_l_min -16
_diffrn_reflns_number 14624
_diffrn_reflns_theta_full 25.05
_diffrn_reflns_theta_max 25.05
_diffrn_reflns_theta_min 3.32
_exptl_absorpt_coefficient_mu 1.392
_exptl_absorpt_correction_T_max 1.00000
_exptl_absorpt_correction_T_min 0.66565
_exptl_absorpt_correction_type multi-scan
_exptl_absorpt_process_details
;
CrysAlisPro, Agilent Technologies,
Version 1.171.36.24 (release 03-12-2012 CrysAlis171 .NET)
(compiled Dec  3 2012,18:21:49)
Empirical absorption correction using spherical harmonics,
 implemented in SCALE3 ABSPACK scaling algorithm.
;
_exptl_crystal_colour yellow
_exptl_crystal_density_diffrn 1.490
_exptl_crystal_density_method 'not measured'
_exptl_crystal_description plate
_exptl_crystal_F_000 920
_exptl_crystal_size_max 0.25
_exptl_crystal_size_mid 0.19
_exptl_crystal_size_min 0.04
_refine_diff_density_max 0.962
_refine_diff_density_min -0.719
_refine_diff_density_rms 0.341
_refine_ls_extinction_method none
_refine_ls_goodness_of_fit_ref 1.070
_refine_ls_hydrogen_treatment constr
_refine_ls_matrix_type full
_refine_ls_number_parameters 487
_refine_ls_number_reflns 7165
_refine_ls_number_restraints 0
_refine_ls_restrained_S_all 1.070
_refine_ls_R_factor_all 0.0764
_refine_ls_R_factor_gt 0.0565
_refine_ls_shift/su_max 0.002
_refine_ls_shift/su_mean 0.000
_refine_ls_structure_factor_coef Fsqd
_refine_ls_weighting_details 'calc w=1/[\s^2^(Fo^2^)+(0.0631P)^2^+1.7359P] where P=(Fo^2^+2Fc^2^)/3'
_refine_ls_weighting_scheme calc
_refine_ls_wR_factor_gt 0.1144
_refine_ls_wR_factor_ref 0.1218
_reflns_number_gt 5013
_reflns_number_total 7165
_reflns_threshold_expression >2sigma(I)
_cod_data_source_file c4dt00006d2.cif
_cod_data_source_block ruasl3
_cod_depositor_comments 'Adding full bibliography for 7029671--7029673.cif.'
_cod_original_cell_volume 2027.0(3)
_cod_database_code 7029673
_olex2_refinement_description
;
1. Fixed Uiso
 At 1.2 times of:
  All C(H) groups, All N(H) groups
2.a Riding coordinates:
 N3(H3)
2.b Aromatic/amide H refined with riding coordinates:
 C8(H8), C7(H7), C6(H6), C5(H5), C4(H4), C9(H9), C14(H14), C13(H13), C12(H12),
 C11(H11), C21(H21), C20(H20), C19(H19), C18(H18), C17(H17), C27(H27), C26(H26),
  C25(H25), C24(H24), C23(H23), C29(H29), C30(H30), C31(H31), C32(H32),
 C33(H33), C39(H39), C38(H38), C37(H37), C36(H36), C35(H35), C41(H41), C42(H42),
  C43(H43), C44(H44), C45(H45)
2.c Fitted hexagon refined as free rotating group:
 C3(C8,C7,C6,C5,C4), C15(C14,C13,C12,C11,C10), C16(C21,C20,C19,C18,C17),
 C22(C27,C26,C25,C24,C23), C28(C29,C30,C31,C32,C33), C34(C39,C38,C37,C36,C35),
 C40(C41,C42,C43,C44,C45)
;

loop_
_symmetry_equiv_pos_as_xyz
'x, y, z'
'-x, -y, -z'

loop_
_atom_site_label
_atom_site_type_symbol
_atom_site_fract_x
_atom_site_fract_y
_atom_site_fract_z
_atom_site_U_iso_or_equiv
_atom_site_adp_type
_atom_site_occupancy
_atom_site_symmetry_multiplicity
_atom_site_calc_flag
_atom_site_refinement_flags
Ru1 Ru 0.7206(2) 0.78250(17) 0.80506(15) 0.0306(7) Uani 1 1 d .
As1 As 0.8056(3) 0.7808(2) 0.6583(2) 0.0398(9) Uani 1 1 d .
Cl1 Cl 0.5440(9) 0.6417(6) 0.7624(6) 0.054(2) Uani 1 1 d .
S1 S 0.5743(8) 0.8993(6) 0.7606(5) 0.0415(18) Uani 1 1 d .
P1 P 0.8379(7) 0.6629(5) 0.8661(5) 0.0362(17) Uani 1 1 d .
O1 O 0.916(4) 0.957(2) 0.877(2) 0.090(11) Uani 1 1 d .
N1 N 0.628(2) 0.8117(17) 0.9162(14) 0.030(5) Uani 1 1 d .
N2 N 0.568(2) 0.9002(18) 0.9369(16) 0.053(2) Uani 1 1 d .
N3 N 0.459(3) 1.017(2) 0.8831(19) 0.048(7) Uani 1 1 d .
H3 H 0.4048 0.9995 0.9198 0.057 Uiso 1 1 d R
C1 C 0.852(3) 0.894(2) 0.8493(19) 0.068(3) Uani 1 1 d .
C2 C 0.541(4) 0.936(2) 0.8655(19) 0.050(4) Uani 1 1 d .
C3 C 0.393(2) 1.0671(17) 0.8222(14) 0.039(3) Uani 1 1 d G
C4 C 0.261(4) 1.080(3) 0.830(3) 0.033(3) Uani 1 1 d G
H4 H 0.2246 1.0479 0.8816 0.075 Uiso 1 1 calc R
C5 C 0.192(6) 1.132(4) 0.790(3) 0.048(3) Uani 1 1 d G
H5 H 0.1037 1.1401 0.7929 0.066 Uiso 1 1 calc R
C6 C 0.242(8) 1.169(5) 0.723(5) 0.053(4) Uani 1 1 d G
H6 H 0.1993 1.2147 0.6803 0.073 Uiso 1 1 calc R
C7 C 0.381(6) 1.167(3) 0.702(3) 0.060(4) Uani 1 1 d G
H7 H 0.4159 1.1970 0.6565 0.085 Uiso 1 1 calc R
C8 C 0.450(2) 1.1118(19) 0.7547(16) 0.050(4) Uani 1 1 d G
H8 H 0.5368 1.1047 0.7451 0.084 Uiso 1 1 calc R
C9 C 0.620(3) 0.753(2) 0.9879(17) 0.043(3) Uani 1 1 d .
H9 H 0.5799 0.7837 1.0354 0.045 Uiso 1 1 calc R
C10 C 0.666(2) 0.6558(12) 0.9992(13) 0.044(7) Uani 1 1 d G
C11 C 0.611(2) 0.6128(15) 1.0683(12) 0.049(8) Uani 1 1 d G
H11 H 0.5578 0.6495 1.1038 0.061 Uiso 1 1 calc R
C12 C 0.636(2) 0.5148(16) 1.0845(13) 0.058(4) Uani 1 1 d G
H12 H 0.5999 0.4860 1.1308 0.064 Uiso 1 1 calc R
C13 C 0.716(2) 0.4599(13) 1.0314(17) 0.065(11) Uani 1 1 d G
H13 H 0.7330 0.3944 1.0422 0.079 Uiso 1 1 calc R
C14 C 0.771(2) 0.5029(15) 0.9622(15) 0.048(3) Uani 1 1 d G
H14 H 0.8239 0.4662 0.9267 0.081 Uiso 1 1 calc R
C15 C 0.7453(19) 0.6009(15) 0.9461(12) 0.038(7) Uani 1 1 d G
C16 C 0.9919(17) 0.7171(15) 0.9295(14) 0.038(7) Uani 1 1 d .
C17 C 1.004(2) 0.729(2) 1.0216(14) 0.051(11) Uani 1 1 d G
H17 H 0.9353 0.7033 1.0516 0.082 Uiso 1 1 calc R
C18 C 1.120(3) 0.779(3) 1.0688(15) 0.050(4 Uani 1 1 d G
H18 H 1.1281 0.7868 1.1304 0.086 Uiso 1 1 calc R
C19 C 1.223(2) 0.817(2) 1.024(2) 0.064(2) Uani 1 1 d G
H19 H 1.3002 0.8506 1.0556 0.085 Uiso 1 1 calc R
C20 C 1.2105(19) 0.8053(19) 0.932(2) 0.078(14) Uani 1 1 d G
H20 H 1.2795 0.8309 0.9019 0.091 Uiso 1 1 calc R
C21 C 1.095(2) 0.7553(17) 0.8847(15) 0.068(12) Uani 1 1 d G
H21 H 1.0868 0.7474 0.8231 0.084 Uiso 1 1 calc R
C22 C 0.887(2) 0.5516(14) 0.7936(15) 0.049(8) Uani 1 1 d G
C23 C 1.004(2) 0.5132(17) 0.8150(14) 0.052(9) Uani 1 1 d G
H23 H 1.0581 0.5442 0.8650 0.063 Uiso 1 1 calc R
C24 C 1.039(2) 0.4285(18) 0.7616(18) 0.066(11) Uani 1 1 d G
H24 H 1.1174 0.4028 0.7759 0.077 Uiso 1 1 calc R
C25 C 0.958(3) 0.3822(18) 0.6868(18) 0.085(14) Uani 1 1 d G
H25 H 0.9816 0.3255 0.6511 0.095 Uiso 1 1 calc R
C26 C 0.841(3) 0.421(2) 0.6654(17) 0.100(4) Uani 1 1 d G
H26 H 0.7864 0.3895 0.6154 0.112 Uiso 1 1 calc R
C27 C 0.805(2) 0.5052(19) 0.7188(18) 0.073(13) Uani 1 1 d G
H27 H 0.7271 0.5309 0.7045 0.086 Uiso 1 1 calc R
C28 C 0.9827(17) 0.7574(19) 0.6464(19) 0.066(11) Uani 1 1 d G
C29 C 1.082(2) 0.8383(17) 0.6755(18) 0.061(10) Uani 1 1 d G
H29 H 1.0615 0.9048 0.6927 0.074 Uiso 1 1 calc R
C30 C 1.2126(19) 0.820(3) 0.6788(19) 0.060(14) Uani 1 1 d G
H30 H 1.2792 0.8740 0.6983 0.099 Uiso 1 1 calc R
C31 C 1.2436(19) 0.721(3) 0.653(2) 0.086(16) Uani 1 1 d G
H31 H 1.3308 0.7083 0.6554 0.094 Uiso 1 1 calc R
C32 C 1.144(3) 0.640(2) 0.624(2) 0.084(14) Uani 1 1 d G
H32 H 1.1648 0.5732 0.6068 0.098 Uiso 1 1 calc R
C33 C 1.014(2) 0.6581(18) 0.621(2) 0.082(15) Uani 1 1 d G
H33 H 0.9471 0.6040 0.6012 0.086 Uiso 1 1 calc R
C34 C 0.705(2) 0.699(2) 0.5563(15) 0.041(3) Uani 1 1 d G
C35 C 0.760(2) 0.651(3) 0.4836(19) 0.051(4) Uani 1 1 d G
H35 H 0.8503 0.6533 0.4838 0.093 Uiso 1 1 calc R
C36 C 0.679(4) 0.599(3) 0.4107(17) 0.059(4) Uani 1 1 d G
H36 H 0.7148 0.5668 0.3620 0.074 Uiso 1 1 calc R
C37 C 0.543(3) 0.595(3) 0.4104(17) 0.067(5) Uani 1 1 d G
H37 H 0.4887 0.5602 0.3616 0.085 Uiso 1 1 calc R
C38 C 0.489(2) 0.643(4) 0.483(2) 0.068(5) Uani 1 1 d G
H38 H 0.3981 0.6401 0.4830 0.086 Uiso 1 1 calc R
C39 C 0.570(2) 0.695(3) 0.5561(16) 0.053(4) Uani 1 1 d G
H39 H 0.5336 0.7266 0.6047 0.076 Uiso 1 1 calc R
C40 C 0.811(3) 0.9134(15) 0.615(2) 0.044(7) Uani 1 1 d G
C41 C 0.834(3) 1.005(2) 0.6736(16) 0.070(11) Uani 1 1 d G
H41 H 0.8491 1.0036 0.7341 0.087 Uiso 1 1 calc R
C42 C 0.836(4) 1.0999(15) 0.642(2) 0.092(17) Uani 1 1 d G
H42 H 0.8512 1.1614 0.6812 0.098 Uiso 1 1 calc R
C43 C 0.813(6) 1.1024(19) 0.551(2) 0.120(4) Uani 1 1 d G
H43 H 0.8142 1.1656 0.5302 0.147 Uiso 1 1 calc R
C44 C 0.790(7) 1.010(3) 0.4927(17) 0.078(14) Uani 1 1 d G
H44 H 0.7752 1.0122 0.4322 0.109 Uiso 1 1 calc R
C45 C 0.789(5) 0.9160(19) 0.5244(18) 0.068(12) Uani 1 1 d G
H45 H 0.7731 0.8544 0.4851 0.076 Uiso 1 1 calc R

loop_
_atom_site_aniso_label
_atom_site_aniso_U_11
_atom_site_aniso_U_22
_atom_site_aniso_U_33
_atom_site_aniso_U_23
_atom_site_aniso_U_13
_atom_site_aniso_U_12
Ru1 0.0331(12) 0.0277(12) 0.0336(13) 0.0084(9) 0.0082(9) 0.0074(9)
As1 0.0454(18) 0.0346(17) 0.0413(18) 0.0068(13) 0.0121(14) 0.0063(13)
Cl1 0.056(5) 0.045(4) 0.061(5) 0.008(4) 0.014(4) 0.006(4)
S1 0.049(4) 0.046(4) 0.034(4) 0.011(3) 0.009(3) 0.015(3)
P1 0.036(4) 0.024(3) 0.045(4) 0.002(3) -0.003(3) -0.003(3)
O1 0.14(3) 0.046(16) 0.07(2) -0.012(14) 0.022(19) -0.032(18)
N1 0.041(13) 0.035(12) 0.017(11) 0.011(9) -0.006(9) 0.008(10)
N2 0.055(8) 0.042(7) 0.052(7) -0.011(6) 0.013(6) -0.016(6)
N3 0.055(17) 0.038(14) 0.056(17) 0.014(12) 0.020(13) 0.015(12)
C1 0.058(7) 0.059(9) 0.083(8) 0.017(7) -0.011(6) -0.010(6)
C2 0.041(8) 0.057(9) 0.054(9) -0.023(7) 0.017(7) -0.018(7)
C3 0.036(7) 0.040(7) 0.041(7) 0.009(6) 0.008(6) -0.003(6)
C4 0.037(7) 0.033(7) 0.029(6) 0.004(5) 0.005(5) -0.002(5)
C5 0.062(9) 0.045(8) 0.036(7) 0.000(6) 0.005(6) -0.013(7)
C6 0.067(10) 0.062(11) 0.031(7) 0.003(7) 0.008(7) -0.009(8)
C7 0.069(11) 0.070(11) 0.040(8) 0.019(8) 0.007(7) -0.012(9)
C8 0.060(9) 0.043(8) 0.048(8) 0.010(7) 0.008(7) -0.012(7)
C9 0.041(8) 0.035(7) 0.054(9) -0.001(6) 0.010(6) -0.011(6)
C10 0.046(17) 0.028(15) 0.06(2) 0.017(14) -0.001(15) -0.002(13)
C11 0.05(2) 0.043(18) 0.06(2) 0.026(16) 0.019(16) 0.019(15)
C12 0.04(2) 0.07(3) 0.08(3) 0.00(2) 0.006(19) 0.019(18)
C13 0.05(2) 0.04(2) 0.11(3) 0.03(2) 0.02(2) 0.009(16)
C14 0.062(9) 0.045(8) 0.036(7) 0.000(6) 0.005(6) -0.013(7)
C15 0.027(14) 0.037(16) 0.053(18) 0.015(13) -0.009(13) 0.013(12)
C16 0.037(15) 0.018(12) 0.06(2) 0.019(13) -0.002(14) 0.006(11)
C17 0.031(7) 0.056(9) 0.061(9) -0.006(8) 0.001(7) 0.010(7)
C18 0.031(7) 0.056(9) 0.061(9) -0.006(8) 0.001(7) 0.010(7)
C19 0.078(12) 0.045(9) 0.071(11) -0.012(8) 0.012(9) 0.014(9)
C20 0.05(2) 0.04(2) 0.14(5) -0.01(2) 0.00(3) 0.014(17)
C21 0.05(2) 0.038(19) 0.12(4) 0.02(2) -0.01(2) -0.003(16)
C22 0.06(2) 0.024(15) 0.06(2) 0.006(14) 0.006(17) 0.006(14)
C23 0.06(2) 0.049(19) 0.05(2) 0.004(15) -0.007(16) 0.029(17)
C24 0.07(2) 0.05(2) 0.08(3) 0.00(2) 0.02(2) 0.021(18)
C25 0.11(4) 0.04(2) 0.10(4) -0.01(2) 0.01(3) 0.02(2)
C26 0.09(3) 0.09(4) 0.11(4) -0.03(3) -0.01(3) 0.04(3)
C27 0.06(2) 0.04(2) 0.11(3) -0.03(2) 0.02(2) 0.012(17)
C28 0.028(17) 0.09(3) 0.09(3) 0.04(2) 0.020(17) 0.006(18)
C29 0.05(2) 0.06(2) 0.06(2) 0.009(18) 0.005(17) -0.032(18)
C30 0.034(8) 0.058(10) 0.089(12) 0.017(9) 0.015(8) -0.004(7)
C31 0.05(2) 0.16(5) 0.07(3) 0.05(3) 0.02(2) 0.02(3)
C32 0.05(2) 0.12(4) 0.10(4) 0.02(3) 0.02(2) 0.03(3)
C33 0.04(2) 0.07(3) 0.14(4) 0.00(3) 0.04(2) 0.021(19)
C34 0.038(7) 0.052(8) 0.033(7) 0.000(6) 0.005(5) -0.006(6)
C35 0.065(10) 0.047(9) 0.041(8) 0.002(7) 0.008(7) 0.001(7)
C36 0.077(11) 0.060(11) 0.041(8) -0.009(8) 0.015(8) -0.011(9)
C37 0.059(10) 0.110(15) 0.030(8) -0.005(9) 0.003(7) -0.021(10)
C38 0.054(10) 0.106(15) 0.041(9) 0.008(9) -0.004(8) 0.012(10)
C39 0.049(9) 0.068(11) 0.041(8) 0.001(7) -0.001(7) 0.012(8)
C40 0.047(18) 0.022(14) 0.07(2) 0.019(14) 0.001(15) 0.010(12)
C41 0.07(3) 0.05(2) 0.09(3) 0.00(2) 0.01(2) 0.005(19)
C42 0.09(3) 0.09(3) 0.08(3) -0.02(3) 0.02(2) -0.06(3)
C43 0.10(4) 0.05(3) 0.18(7) -0.01(3) -0.04(4) -0.01(3)
C44 0.05(2) 0.04(2) 0.14(5) -0.01(2) 0.00(3) 0.014(17)
C45 0.05(2) 0.038(19) 0.12(4) 0.02(2) -0.01(2) -0.003(16)

loop_
_atom_type_symbol
_atom_type_description
_atom_type_scat_dispersion_real
_atom_type_scat_dispersion_imag
_atom_type_scat_source
C C 0.0033 0.0016 'International Tables Vol C Tables 4.2.6.8 and 6.1.1.4'
H H 0.0000 0.0000 'International Tables Vol C Tables 4.2.6.8 and 6.1.1.4'
As As 0.0499 2.0058 'International Tables Vol C Tables 4.2.6.8 and 6.1.1.4'
Cl Cl 0.1484 0.1585 'International Tables Vol C Tables 4.2.6.8 and 6.1.1.4'
N N 0.0061 0.0033 'International Tables Vol C Tables 4.2.6.8 and 6.1.1.4'
O O 0.0106 0.0060 'International Tables Vol C Tables 4.2.6.8 and 6.1.1.4'
P P 0.1023 0.0942 'International Tables Vol C Tables 4.2.6.8 and 6.1.1.4'
Ru Ru -1.2594 0.8363 'International Tables Vol C Tables 4.2.6.8 and 6.1.1.4'
S S 0.1246 0.1234 'International Tables Vol C Tables 4.2.6.8 and 6.1.1.4'

loop_
_geom_angle_atom_site_label_1
_geom_angle_atom_site_label_2
_geom_angle_atom_site_label_3
_geom_angle
Cl1 Ru1 As1 97.1(2)
S1 Ru1 As1 87.5(2)
S1 Ru1 Cl1 88.5(3)
P1 Ru1 As1 101.6(2)
P1 Ru1 Cl1 86.9(3)
P1 Ru1 S1 170.2(3)
N1 Ru1 As1 166.4(6)
N1 Ru1 Cl1 85.1(7)
N1 Ru1 S1 79.1(6)
N1 Ru1 P1 91.8(6)
C1 Ru1 As1 88.5(8)
C1 Ru1 Cl1 174.4(8)
C1 Ru1 S1 91.4(8)
C1 Ru1 P1 92.4(8)
C1 Ru1 N1 89.4(10)
C28 As1 Ru1 119.0(9)
C28 As1 C34 105.3(11)
C28 As1 C40 98.8(12)
C34 As1 Ru1 119.2(7)
C34 As1 C40 97.2(12)
C40 As1 Ru1 113.4(9)
C2 S1 Ru1 93.0(13)
C15 P1 Ru1 110.9(7)
C15 P1 C22 103.0(10)
C16 P1 Ru1 115.3(7)
C16 P1 C15 103.3(10)
C16 P1 C22 102.1(11)
C22 P1 Ru1 120.2(8)
N2 N1 Ru1 123.8(16)
N2 N1 C9 107(2)
C9 N1 Ru1 128.7(19)
C2 N2 N1 108(2)
C2 N3 H3 108.1
C3 N3 H3 107.5
C3 N3 C2 128(3)
O1 C1 Ru1 175(3)
N2 C2 S1 131(3)
N2 C2 N3 110(3)
N3 C2 S1 119(2)
C8 C3 N3 124.5(19)
C8 C3 C4 116(2)
C4 C3 N3 120(3)
C3 C8 H8 120.0
C7 C8 C3 120.0
C7 C8 H8 120.0
C8 C7 H7 123.0
C8 C7 C6 113(4)
C6 C7 H7 124.0
C7 C6 H6 107.0
C5 C6 C7 125(6)
C5 C6 H6 128.0
C6 C5 H5 113.0
C6 C5 C4 116(6)
C4 C5 H5 130.0
C3 C4 H4 113.0
C5 C4 C3 129(4)
C5 C4 H4 118.0
N1 C9 H9 115.0
N1 C9 C10 130(2)
C10 C9 H9 115.0
C14 C15 P1 118.6(11)
C14 C15 C10 120.0
C10 C15 P1 120.7(11)
C15 C14 H14 120.0
C15 C14 C13 120.0
C13 C14 H14 120.0
C14 C13 H13 120.0
C12 C13 C14 120.0
C12 C13 H13 120.0
C13 C12 H12 120.0
C13 C12 C11 120.0
C11 C12 H12 120.0
C12 C11 H11 120.0
C12 C11 C10 120.0
C10 C11 H11 120.0
C15 C10 C9 127.6(16)
C11 C10 C9 112.1(16)
C11 C10 C15 120.0
C21 C16 P1 118.5(13)
C21 C16 C17 120.0
C17 C16 P1 121.3(14)
C16 C21 H21 120.0
C20 C21 C16 120.0
C20 C21 H21 120.0
C21 C20 H20 120.0
C21 C20 C19 120.0
C19 C20 H20 120.0
C20 C19 H19 120.0
C18 C19 C20 120.0
C18 C19 H19 120.0
C19 C18 H18 120.0
C17 C18 C19 120.0
C17 C18 H18 120.0
C16 C17 H17 120.0
C18 C17 C16 120.0
C18 C17 H17 120.0
C27 C22 P1 120.0(13)
C27 C22 C23 120.0
C23 C22 P1 119.9(13)
C22 C27 H27 120.0
C22 C27 C26 120.0
C26 C27 H27 120.0
C27 C26 H26 120.0
C25 C26 C27 120.0
C25 C26 H26 120.0
C26 C25 H25 120.0
C26 C25 C24 120.0
C24 C25 H25 120.0
C25 C24 H24 120.0
C25 C24 C23 120.0
C23 C24 H24 120.0
C22 C23 H23 120.0
C24 C23 C22 120.0
C24 C23 H23 120.0
C29 C28 As1 118.8(14)
C29 C28 C33 120.0
C33 C28 As1 120.6(14)
C28 C29 H29 120.0
C28 C29 C30 120.0
C30 C29 H29 120.0
C29 C30 H30 120.0
C29 C30 C31 120.0
C31 C30 H30 120.0
C30 C31 H31 120.0
C32 C31 C30 120.0
C32 C31 H31 120.0
C31 C32 H32 120.0
C33 C32 C31 120.0
C33 C32 H32 120.0
C28 C33 H33 120.0
C32 C33 C28 120.0
C32 C33 H33 120.0
C39 C34 As1 115.4(15)
C39 C34 C35 120.0
C35 C34 As1 124.5(14)
C34 C39 H39 120.0
C34 C39 C38 120.0
C38 C39 H39 120.0
C39 C38 H38 120.0
C37 C38 C39 120.0
C37 C38 H38 120.0
C38 C37 H37 120.0
C36 C37 C38 120.0
C36 C37 H37 120.0
C37 C36 H36 120.0
C37 C36 C35 120.0
C35 C36 H36 120.0
C34 C35 H35 120.0
C36 C35 C34 120.0
C36 C35 H35 120.0
C41 C40 As1 120.5(16)
C41 C40 C45 120.0
C45 C40 As1 119.5(16)
C40 C41 H41 120.0
C42 C41 C40 120.0
C42 C41 H41 120.0
C41 C42 H42 120.0
C43 C42 C41 120.0
C43 C42 H42 120.0
C42 C43 H43 120.0
C42 C43 C44 120.0
C44 C43 H43 120.0
C43 C44 H44 120.0
C43 C44 C45 120.0
C45 C44 H44 120.0
C40 C45 H45 120.0
C44 C45 C40 120.0
C44 C45 H45 120.0

loop_
_geom_bond_atom_site_label_1
_geom_bond_atom_site_label_2
_geom_bond_distance
Ru1 As1 2.470(4)
Ru1 Cl1 2.426(9)
Ru1 S1 2.395(8)
Ru1 P1 2.332(8)
Ru1 N1 2.02(2)
Ru1 C1 1.89(4)
As1 C28 1.901(18)
As1 C34 1.93(2)
As1 C40 1.94(2)
S1 C2 1.70(3)
P1 C15 1.829(16)
P1 C16 1.813(18)
P1 C22 1.853(17)
O1 C1 1.02(4)
N1 N2 1.40(3)
N1 C9 1.42(3)
N2 C2 1.28(4)
N3 H3 0.8600
N3 C2 1.43(5)
N3 C3 1.39(3)
C3 C8 1.3900
C3 C4 1.3900
C8 H8 0.9300
C8 C7 1.37(5)
C7 H7 0.9300
C7 C6 1.49(10)
C6 H6 1.0500
C6 C5 1.31(9)
C5 H5 0.9300
C5 C4 1.23(7)
C4 H4 1.0200
C9 H9 0.9300
C9 C10 1.44(3)
C15 C14 1.3900
C15 C10 1.3900
C14 H14 0.9300
C14 C13 1.3900
C13 H13 0.9300
C13 C12 1.3900
C12 H12 0.9300
C12 C11 1.3900
C11 H11 0.9300
C11 C10 1.3900
C16 C21 1.3900
C16 C17 1.3900
C21 H21 0.9300
C21 C20 1.3900
C20 H20 0.9300
C20 C19 1.3900
C19 H19 0.9300
C19 C18 1.3900
C18 H18 0.9300
C18 C17 1.3900
C17 H17 0.9300
C22 C27 1.3900
C22 C23 1.3900
C27 H27 0.9300
C27 C26 1.3900
C26 H26 0.9300
C26 C25 1.3900
C25 H25 0.9300
C25 C24 1.3900
C24 H24 0.9300
C24 C23 1.3900
C23 H23 0.9300
C28 C29 1.3900
C28 C33 1.3900
C29 H29 0.9300
C29 C30 1.3900
C30 H30 0.9300
C30 C31 1.3900
C31 H31 0.9300
C31 C32 1.3900
C32 H32 0.9300
C32 C33 1.3900
C33 H33 0.9300
C34 C39 1.3900
C34 C35 1.3900
C39 H39 0.9300
C39 C38 1.3900
C38 H38 0.9300
C38 C37 1.3900
C37 H37 0.9300
C37 C36 1.3900
C36 H36 0.9300
C36 C35 1.3900
C35 H35 0.9300
C40 C41 1.3900
C40 C45 1.3900
C41 H41 0.9300
C41 C42 1.3900
C42 H42 0.9300
C42 C43 1.3900
C43 H43 0.9300
C43 C44 1.3900
C44 H44 0.9300
C44 C45 1.3900
C45 H45 0.9300

loop_
_geom_hbond_atom_site_label_D
_geom_hbond_atom_site_label_H
_geom_hbond_atom_site_label_A
_geom_hbond_distance_DH
_geom_hbond_distance_HA
_geom_hbond_distance_DA
_geom_hbond_angle_DHA
C8 H8 S1 0.93 2.81 3.21(2) 107.3
C27 H27 Cl1 0.93 2.64 3.46(2) 146.3
C41 H41 S1 0.93 3.08 3.33(3) 97.2
C41 H41 O1 0.93 2.43 3.34(4) 163.7
